data_2103598
loop_
_publ_author_name
'Glidewell, Christopher'
'Harrison, William T. A.'
'Low, John N.'
'Sime, Jamie G.'
'Wardell, James L.'

_publ_section_title
;
 Patterns of soft C---H&#x00B7;&#x00B7;&#x00B7;O hydrogen bonding in
 diaryl sulfones
;
_journal_issue 2
_journal_name_full 'Acta Crystallographica Section B'
_journal_page_first 190
_journal_page_last 200
_journal_paper_doi 10.1107/S0108768100015494
_journal_volume 57
_journal_year 2001
_chemical_formula_sum 'C14 H13 Cl O2 S'
_chemical_formula_weight 280.75
_chemical_name_systematic
;
3,4-Dimethyl-4'-chlorodiphenyl sulfone
;
_space_group_IT_number 14
_symmetry_cell_setting monoclinic
_symmetry_space_group_name_Hall '-P 2yn'
_symmetry_space_group_name_H-M 'P 1 21/n 1'
_cell_angle_alpha 90.00
_cell_angle_beta 110.625(7)
_cell_angle_gamma 90.00
_cell_formula_units_Z 4
_cell_length_a 12.9682(14)
_cell_length_b 7.5293(12)
_cell_length_c 14.4627(17)
_cell_measurement_reflns_used 9255
_cell_measurement_temperature 150(2)
_cell_measurement_theta_max 25.85
_cell_measurement_theta_min 1.81
_cell_volume 1321.6(3)
_computing_cell_refinement 'DENZO (Otwinowski & Minor, 1997)'
_computing_data_collection 'Kappa-CCD server software (Nonius, 1997)'
_computing_data_reduction 'DENZO (Otwinowski & Minor, 1997)'
_computing_molecular_graphics 'ORTEP (Johnson, 1976), PLATON (Spek, 2000)'
_computing_publication_material 'SHELXL-97  and WordPerfect macro PRPKAPPA (Ferguson, 1999)'
_computing_structure_refinement 'SHELXL-97 (Sheldrick, 1997b)'
_computing_structure_solution 'SHELXS-97 (Sheldrick, 1997a)'
_diffrn_ambient_temperature 150(2)
_diffrn_measured_fraction_theta_full .914
_diffrn_measured_fraction_theta_max .914
_diffrn_measurement_device_type Kappa-CCD
_diffrn_measurement_method '\f scans and \w scans with \k offsets'
_diffrn_radiation_monochromator graphite
_diffrn_radiation_source 'fine-focus sealed X-ray tube'
_diffrn_radiation_type 'Mo K\a'
_diffrn_radiation_wavelength .71073
_diffrn_reflns_av_R_equivalents .053
_diffrn_reflns_av_sigmaI/netI .1069
_diffrn_reflns_limit_h_max 15
_diffrn_reflns_limit_h_min -15
_diffrn_reflns_limit_k_max 9
_diffrn_reflns_limit_k_min -9
_diffrn_reflns_limit_l_max 17
_diffrn_reflns_limit_l_min -17
_diffrn_reflns_number 9255
_diffrn_reflns_theta_full 25.85
_diffrn_reflns_theta_max 25.85
_diffrn_reflns_theta_min 1.81
_diffrn_standards_decay_% 0
_exptl_absorpt_coefficient_mu .437
_exptl_absorpt_correction_T_max .979
_exptl_absorpt_correction_T_min .958
_exptl_absorpt_correction_type multi-scan
_exptl_absorpt_process_details 'Sortav (Blessing, 1995 & 1997)'
_exptl_crystal_colour colourless
_exptl_crystal_density_diffrn 1.411
_exptl_crystal_density_method 'not measured'
_exptl_crystal_description block
_exptl_crystal_F_000 584
_exptl_crystal_size_max .10
_exptl_crystal_size_mid .08
_exptl_crystal_size_min .05
_refine_diff_density_max .342
_refine_diff_density_min -.283
_refine_ls_extinction_method none
_refine_ls_goodness_of_fit_ref .930
_refine_ls_hydrogen_treatment constr
_refine_ls_matrix_type full
_refine_ls_number_parameters 165
_refine_ls_number_reflns 2545
_refine_ls_number_restraints 0
_refine_ls_restrained_S_all .930
_refine_ls_R_factor_all .1338
_refine_ls_R_factor_gt .0591
_refine_ls_shift/su_max .003
_refine_ls_shift/su_mean .000
_refine_ls_structure_factor_coef Fsqd
_refine_ls_weighting_details 'w=1/[\s^2^(Fo^2^)+(0.0760P)^2^] where P=(Fo^2^+2Fc^2^)/3'
_refine_ls_weighting_scheme calc
_refine_ls_wR_factor_ref .1575
_reflns_number_gt 1332
_reflns_number_total 2545
_reflns_threshold_expression >2\s(I)
_cod_data_source_file bm0036.cif
_cod_data_source_block 4
_cod_depositor_comments
;
The following automatic conversions were performed:
'_exptl_absorpt_correction_type' value 'Multi-scan' changed to
'multi-scan' according to
'/home/saulius/struct/CIF-dictionaries/cif_core.dic' dictionary named
'cif_core.dic' version 2.4.1 from 2010-06-29.

Automatic conversion script
Id: cif_fix_enum 1527 2010-12-29 10:47:43Z saulius 

The following automatic conversions were performed:

'_exptl_absorpt_correction_type' value 'Multi-scan' changed to
'multi-scan' according to
/home/saulius/struct/CIF-dictionaries/cif_core.dic dictionary named
'cif_core.dic' version 2.4.1 from 2010-06-29.

Automatic conversion script
Id: cif_fix_values 1715 2011-07-08 13:25:40Z adriana 
;
_cod_original_sg_symbol_H-M P21/n
_cod_database_code 2103598
_cod_database_fobs_code 2103598

loop_
_symmetry_equiv_pos_as_xyz
'x, y, z'
'-x+1/2, y+1/2, -z+1/2'
'-x, -y, -z'
'x+1/2, -y+1/2, z+1/2'

loop_
_atom_site_label
_atom_site_fract_x
_atom_site_fract_y
_atom_site_fract_z
_atom_site_U_iso_or_equiv
_atom_site_adp_type
_atom_site_calc_flag
_atom_site_refinement_flags
_atom_site_occupancy
_atom_site_type_symbol
S1 .64115(7) .17336(16) .84103(7) .0488(4) Uani d . 1 S
O1 .6176(2) .3456(4) .87187(19) .0609(8) Uani d . 1 O
O2 .74906(17) .0979(4) .88738(17) .0625(9) Uani d . 1 O
C1 .6138(3) .1842(5) .7133(2) .0378(9) Uani d . 1 C
C2 .5246(3) .2793(6) .6537(3) .0468(11) Uani d . 1 C
H2 .4785 .3401 .6819 .056 Uiso calc R 1 H
C3 .5015(3) .2870(6) .5527(3) .0497(11) Uani d . 1 C
H3 .4394 .3510 .5109 .060 Uiso calc R 1 H
C4 .5703(3) .2002(6) .5142(2) .0436(10) Uani d . 1 C
Cl4 .54225(8) .21027(17) .38745(7) .0634(4) Uani d . 1 Cl
C5 .6595(3) .1037(6) .5717(3) .0475(10) Uani d . 1 C
H5 .7054 .0441 .5430 .057 Uiso calc R 1 H
C6 .6816(3) .0947(6) .6732(3) .0468(10) Uani d . 1 C
H6 .7426 .0279 .7145 .056 Uiso calc R 1 H
C1A .5443(3) .0221(6) .8552(2) .0442(10) Uani d . 1 C
C2A .4469(3) .0854(6) .8613(2) .0488(11) Uani d . 1 C
H2A .4336 .2097 .8588 .059 Uiso calc R 1 H
C3A .3672(3) -.0319(7) .8711(2) .0508(11) Uani d . 1 C
C31A .2618(3) .0406(8) .8757(3) .0786(17) Uani d . 1 C
H13A .1996 -.0082 .8211 .118 Uiso calc R 1 H
H23A .2619 .1704 .8702 .118 Uiso calc R 1 H
H33A .2548 .0073 .9387 .118 Uiso calc R 1 H
C4A .3885(3) -.2130(7) .8747(2) .0555(12) Uani d . 1 C
C41A .3031(4) -.3431(7) .8836(3) .0745(15) Uani d . 1 C
H14A .2860 -.3156 .9429 .112 Uiso calc R 1 H
H24A .3321 -.4642 .8884 .112 Uiso calc R 1 H
H34A .2359 -.3334 .8251 .112 Uiso calc R 1 H
C5A .4869(4) -.2747(7) .8702(3) .0644(13) Uani d . 1 C
H5A .5011 -.3987 .8740 .077 Uiso calc R 1 H
C6A .5656(3) -.1583(7) .8602(2) .0539(12) Uani d . 1 C
H6A .6329 -.2020 .8567 .065 Uiso calc R 1 H

loop_
_atom_site_aniso_label
_atom_site_aniso_U_11
_atom_site_aniso_U_22
_atom_site_aniso_U_33
_atom_site_aniso_U_12
_atom_site_aniso_U_13
_atom_site_aniso_U_23
S1 .0390(5) .0710(9) .0320(5) -.0065(5) .0068(4) -.0049(5)
O1 .0668(17) .066(2) .0502(16) -.0067(16) .0216(14) -.0174(15)
O2 .0336(14) .104(3) .0393(15) -.0012(15) -.0005(11) .0047(15)
C1 .0293(17) .048(3) .0330(18) -.0064(17) .0065(15) -.0031(18)
C2 .035(2) .060(3) .044(2) -.0017(19) .0130(18) -.002(2)
C3 .0357(19) .062(3) .043(2) -.0065(19) .0038(18) .008(2)
C4 .043(2) .053(3) .0322(19) -.0164(19) .0097(17) -.0033(18)
Cl4 .0670(7) .0837(10) .0361(6) -.0220(6) .0138(5) -.0003(5)
C5 .042(2) .056(3) .047(2) -.0066(19) .0184(18) -.006(2)
C6 .0374(19) .061(3) .039(2) -.0031(19) .0096(17) -.005(2)
C1A .037(2) .062(3) .0275(19) .006(2) .0045(15) -.0042(19)
C2A .045(2) .069(3) .0278(19) .011(2) .0073(16) .0081(19)
C3A .038(2) .082(4) .0282(19) .002(2) .0069(15) .004(2)
C31A .059(3) .126(5) .054(3) .010(3) .026(2) .015(3)
C4A .050(2) .090(4) .025(2) -.010(3) .0104(17) -.002(2)
C41A .088(3) .095(5) .043(2) -.030(3) .027(2) -.008(2)
C5A .081(3) .066(4) .038(2) -.002(3) .009(2) -.002(2)
C6A .048(2) .074(4) .035(2) -.001(2) .0094(18) -.002(2)

loop_
_atom_type_symbol
_atom_type_description
_atom_type_scat_dispersion_real
_atom_type_scat_dispersion_imag
_atom_type_scat_source
C C .0033 .0016 'International Tables Vol C Tables 4.2.6.8 and 6.1.1.4'
H H .0000 .0000 'International Tables Vol C Tables 4.2.6.8 and 6.1.1.4'
Cl Cl .1484 .1585 'International Tables Vol C Tables 4.2.6.8 and 6.1.1.4'
O O .0106 .0060 'International Tables Vol C Tables 4.2.6.8 and 6.1.1.4'
S S .1246 .1234 'International Tables Vol C Tables 4.2.6.8 and 6.1.1.4'

loop_
_geom_angle_atom_site_label_1
_geom_angle_atom_site_label_2
_geom_angle_atom_site_label_3
_geom_angle
O2 S1 O1 119.32(17)
O2 S1 C1 108.17(16)
O1 S1 C1 107.33(17)
O2 S1 C1A 107.87(18)
O1 S1 C1A 107.98(18)
C1 S1 C1A 105.34(15)
C2 C1 C6 120.5(3)
C2 C1 S1 119.9(3)
C6 C1 S1 119.6(3)
C1 C2 C3 120.3(4)
C1 C2 H2 119.9
C3 C2 H2 119.9
C4 C3 C2 118.6(3)
C4 C3 H3 120.7
C2 C3 H3 120.7
C3 C4 C5 122.5(3)
C3 C4 Cl4 118.8(3)
C5 C4 Cl4 118.7(3)
C4 C5 C6 118.7(4)
C4 C5 H5 120.6
C6 C5 H5 120.6
C1 C6 C5 119.4(3)
C1 C6 H6 120.3
C5 C6 H6 120.3
C2A C1A C6A 120.4(4)
C2A C1A S1 119.4(4)
C6A C1A S1 120.2(3)
C1A C2A C3A 120.7(4)
C1A C2A H2A 119.6
C3A C2A H2A 119.6
C4A C3A C2A 118.6(4)
C4A C3A C31A 122.0(4)
C2A C3A C31A 119.4(5)
C3A C31A H13A 109.5
C3A C31A H23A 109.5
H13A C31A H23A 109.5
C3A C31A H33A 109.5
H13A C31A H33A 109.5
H23A C31A H33A 109.5
C5A C4A C3A 120.2(4)
C5A C4A C41A 120.1(5)
C3A C4A C41A 119.7(4)
C4A C41A H14A 109.5
C4A C41A H24A 109.5
H14A C41A H24A 109.5
C4A C41A H34A 109.5
H14A C41A H34A 109.5
H24A C41A H34A 109.5
C4A C5A C6A 121.1(5)
C4A C5A H5A 119.4
C6A C5A H5A 119.4
C1A C6A C5A 118.9(4)
C1A C6A H6A 120.5
C5A C6A H6A 120.5

loop_
_geom_bond_atom_site_label_1
_geom_bond_atom_site_label_2
_geom_bond_distance
S1 O2 1.439(3)
S1 O1 1.439(3)
S1 C1 1.756(3)
S1 C1A 1.760(4)
C1 C2 1.376(5)
C1 C6 1.387(5)
C2 C3 1.385(5)
C2 H2 .9500
C3 C4 1.372(5)
C3 H3 .9500
C4 C5 1.371(5)
C4 Cl4 1.741(3)
C5 C6 1.394(5)
C5 H5 .9500
C6 H6 .9500
C1A C2A 1.382(5)
C1A C6A 1.383(6)
C2A C3A 1.403(6)
C2A H2A .9500
C3A C4A 1.388(6)
C3A C31A 1.496(5)
C31A H13A .9800
C31A H23A .9800
C31A H33A .9800
C4A C5A 1.382(6)
C4A C41A 1.517(6)
C41A H14A .9800
C41A H24A .9800
C41A H34A .9800
C5A C6A 1.391(6)
C5A H5A .9500
C6A H6A .9500

loop_
_geom_hbond_atom_site_label_D
_geom_hbond_atom_site_label_H
_geom_hbond_atom_site_label_A
_geom_hbond_site_symmetry_A
_geom_hbond_distance_DH
_geom_hbond_distance_HA
_geom_hbond_distance_DA
_geom_hbond_angle_DHA
_geom_hbond_publ_flag
C3 H3 O2 4_454 .95 2.52 3.416(5) 158 y
C5A H5A O1 1_545 .95 2.45 3.319(6) 151 y

loop_
_geom_torsion_atom_site_label_1
_geom_torsion_atom_site_label_2
_geom_torsion_atom_site_label_3
_geom_torsion_atom_site_label_4
_geom_torsion
O2 S1 C1 C2 -168.6(3)
O1 S1 C1 C2 -38.6(3)
C1A S1 C1 C2 76.3(3)
O2 S1 C1 C6 12.2(4)
O1 S1 C1 C6 142.2(3)
C1A S1 C1 C6 -102.9(3)
C6 C1 C2 C3 -.1(6)
S1 C1 C2 C3 -179.3(3)
C1 C2 C3 C4 -1.0(6)
C2 C3 C4 C5 1.3(6)
C2 C3 C4 Cl4 -179.7(3)
C3 C4 C5 C6 -.5(6)
Cl4 C4 C5 C6 -179.6(3)
C2 C1 C6 C5 .8(6)
S1 C1 C6 C5 180.0(3)
C4 C5 C6 C1 -.5(6)
O2 S1 C1A C2A 149.9(3)
O1 S1 C1A C2A 19.7(3)
C1 S1 C1A C2A -94.8(3)
O2 S1 C1A C6A -30.2(3)
O1 S1 C1A C6A -160.4(3)
C1 S1 C1A C6A 85.1(3)
C6A C1A C2A C3A -.9(5)
S1 C1A C2A C3A 179.0(2)
C1A C2A C3A C4A .1(5)
C1A C2A C3A C31A -179.0(3)
C2A C3A C4A C5A .9(5)
C31A C3A C4A C5A 180.0(3)
C2A C3A C4A C41A -179.0(3)
C31A C3A C4A C41A .1(5)
C3A C4A C5A C6A -1.2(6)
C41A C4A C5A C6A 178.7(3)
C2A C1A C6A C5A .7(5)
S1 C1A C6A C5A -179.2(3)
C4A C5A C6A C1A .4(6)

loop_
_cod_related_entry_id
_cod_related_entry_database
_cod_related_entry_code
1 ChemSpider 21140537
